data_4114904
loop_
_publ_author_name
'Irena Saltsman'
'Atif Mahammed'
'Israel Goldberg'
'Elena Tkachenko'
'Mark Botoshansky'
'Zeev Gross'

_publ_section_title
;
 Selective Substitution of Corroles: Nitration, Hydroformylation, and
 Chlorosulfonation
;
_journal_name_full 'Journal of the American Chemical Society'
_journal_page_first 7411
_journal_page_last 7420
_journal_paper_doi 10.1021/ja025851g
_journal_volume 124
_journal_year 2002
_chemical_formula_sum 'C48 H18 F15 Ga N6 O2'
_chemical_formula_weight 1065.40
_chemical_name_common Ga-NO2-corrole
_chemical_name_systematic
; 
 ? 
;
_space_group_IT_number 19
_symmetry_cell_setting orthorhombic
_symmetry_space_group_name_Hall 'P 2ac 2ab'
_symmetry_space_group_name_H-M 'P 21 21 21'
_atom_sites_solution_hydrogens geom
_atom_sites_solution_primary direct
_atom_sites_solution_secondary difmap
_audit_creation_method SHELXL-97
_cell_angle_alpha 90.00
_cell_angle_beta 90.00
_cell_angle_gamma 90.00
_cell_formula_units_Z 4
_cell_length_a 12.0410(2)
_cell_length_b 18.2040(3)
_cell_length_c 18.5900(3)
_cell_measurement_reflns_used 5283
_cell_measurement_temperature 110(2)
_cell_measurement_theta_max 27.87
_cell_measurement_theta_min 2.02
_cell_volume 4074.82(12)
_computing_cell_refinement Denzo
_computing_data_collection 'Collect, Nonius B.V.'
_computing_data_reduction Denzo
_computing_structure_refinement 'SHELXL-97 (Sheldrick, 1997)'
_computing_structure_solution SIR-92
_diffrn_ambient_temperature 110(2)
_diffrn_detector_area_resol_mean '56 microns'
_diffrn_measured_fraction_theta_full 0.983
_diffrn_measured_fraction_theta_max 0.983
_diffrn_measurement_device_type 'Nonius KappaCCD'
_diffrn_measurement_method '1 degree Phi scans'
_diffrn_radiation_monochromator graphite
_diffrn_radiation_source 'fine-focus sealed tube'
_diffrn_radiation_type MoK\a
_diffrn_radiation_wavelength 0.71070
_diffrn_reflns_av_R_equivalents 0.0000
_diffrn_reflns_av_sigmaI/netI 0.0468
_diffrn_reflns_limit_h_max 14
_diffrn_reflns_limit_h_min 0
_diffrn_reflns_limit_k_max 23
_diffrn_reflns_limit_k_min 0
_diffrn_reflns_limit_l_max 24
_diffrn_reflns_limit_l_min 0
_diffrn_reflns_number 5283
_diffrn_reflns_theta_full 27.87
_diffrn_reflns_theta_max 27.87
_diffrn_reflns_theta_min 2.02
_exptl_absorpt_coefficient_mu 0.797
_exptl_absorpt_correction_T_max 0.8569
_exptl_absorpt_correction_T_min 0.7433
_exptl_absorpt_correction_type multi-scan
_exptl_crystal_colour violet
_exptl_crystal_density_diffrn 1.737
_exptl_crystal_description blocks
_exptl_crystal_F_000 2120
_exptl_crystal_size_max 0.30
_exptl_crystal_size_mid 0.20
_exptl_crystal_size_min 0.20
_refine_diff_density_max 0.661
_refine_diff_density_min -0.576
_refine_diff_density_rms 0.081
_refine_ls_abs_structure_details 'Flack H D (1983), Acta Cryst. A39, 876-881'
_refine_ls_abs_structure_Flack 0.00
_refine_ls_extinction_method none
_refine_ls_goodness_of_fit_ref 1.014
_refine_ls_hydrogen_treatment constr
_refine_ls_matrix_type full
_refine_ls_number_parameters 662
_refine_ls_number_reflns 5283
_refine_ls_number_restraints 0
_refine_ls_restrained_S_all 1.014
_refine_ls_R_factor_all 0.0637
_refine_ls_R_factor_gt 0.0459
_refine_ls_shift/su_max 0.137
_refine_ls_shift/su_mean 0.010
_refine_ls_structure_factor_coef Fsqd
_refine_ls_weighting_details 'calc w=1/[\s^2^(Fo^2^)+(0.0506P)^2^+5.6520P] where P=(Fo^2^+2Fc^2^)/3'
_refine_ls_weighting_scheme calc
_refine_ls_wR_factor_gt 0.1019
_refine_ls_wR_factor_ref 0.1127
_reflns_number_gt 4374
_reflns_number_total 5283
_reflns_threshold_expression >2sigma(I)
_cod_data_source_file ja025851g_s1_1.cif
_cod_data_source_block Compound-6
_cod_database_code 4114904

loop_
_symmetry_equiv_pos_as_xyz
'x, y, z'
'-x+1/2, -y, z+1/2'
'x+1/2, -y+1/2, -z'
'-x, y+1/2, -z+1/2'

loop_
_atom_site_label
_atom_site_type_symbol
_atom_site_fract_x
_atom_site_fract_y
_atom_site_fract_z
_atom_site_U_iso_or_equiv
_atom_site_adp_type
_atom_site_occupancy
_atom_site_symmetry_multiplicity
_atom_site_calc_flag
_atom_site_refinement_flags
_atom_site_disorder_assembly
_atom_site_disorder_group
Ga Ga 0.08302(4) 0.05408(3) 0.23822(3) 0.02037(12) Uani 1 1 d . . .
F1 F 0.3335(3) -0.13429(19) 0.04290(18) 0.0395(8) Uani 1 1 d . . .
F2 F 0.5334(3) -0.1626(2) -0.01767(17) 0.0387(8) Uani 1 1 d . . .
F3 F 0.7179(3) -0.09254(19) 0.02951(18) 0.0381(8) Uani 1 1 d . . .
F4 F 0.7016(3) 0.0069(2) 0.1376(2) 0.0512(10) Uani 1 1 d . . .
F5 F 0.5046(3) 0.03319(18) 0.20115(19) 0.0404(8) Uani 1 1 d . . .
F6 F 0.1241(3) 0.26772(19) 0.05839(19) 0.0428(8) Uani 1 1 d . . .
F7 F 0.0894(4) 0.3543(2) -0.0561(2) 0.0639(12) Uani 1 1 d . . .
F8 F -0.0735(5) 0.3232(3) -0.1486(2) 0.0787(15) Uani 1 1 d . . .
F9 F -0.1949(4) 0.1975(3) -0.1330(2) 0.0802(16) Uani 1 1 d . . .
F10 F -0.1592(3) 0.1084(2) -0.0175(2) 0.0568(11) Uani 1 1 d . . .
F11 F -0.2530(3) 0.19544(18) 0.39231(19) 0.0402(8) Uani 1 1 d . . .
F12 F -0.4561(3) 0.2033(2) 0.4517(2) 0.0483(9) Uani 1 1 d . . .
F13 F -0.5977(3) 0.0865(2) 0.44288(19) 0.0494(9) Uani 1 1 d . . .
F14 F -0.5325(3) -0.0368(2) 0.3728(2) 0.0545(11) Uani 1 1 d . . .
F15 F -0.3333(3) -0.04395(19) 0.3103(2) 0.0456(9) Uani 1 1 d . . .
C1 C 0.1615(4) -0.0651(3) 0.3229(3) 0.0247(11) Uani 1 1 d . . .
C2 C 0.2376(4) -0.1222(3) 0.3309(3) 0.0271(11) Uani 1 1 d . . .
H2 H 0.2416 -0.1562 0.3696 0.033 Uiso 1 1 calc R . .
C3 C 0.3062(4) -0.1196(3) 0.2709(3) 0.0264(10) Uani 1 1 d . . .
C4 C 0.2719(4) -0.0587(3) 0.2256(2) 0.0238(10) Uani 1 1 d . . .
C5 C 0.3051(4) -0.0303(3) 0.1573(3) 0.0242(11) Uani 1 1 d . . .
C6 C 0.2420(4) 0.0215(3) 0.1193(3) 0.0233(10) Uani 1 1 d . . .
C7 C 0.2621(4) 0.0465(3) 0.0470(2) 0.0247(10) Uani 1 1 d . . .
H7 H 0.3236 0.0330 0.0179 0.030 Uiso 1 1 calc R . .
C8 C 0.1800(4) 0.0920(3) 0.0273(3) 0.0267(11) Uani 1 1 d . . .
H8 H 0.1728 0.1158 -0.0180 0.032 Uiso 1 1 calc R . .
C9 C 0.1043(4) 0.0984(2) 0.0873(2) 0.0218(10) Uani 1 1 d . . .
C10 C 0.0048(4) 0.1384(3) 0.0894(3) 0.0235(10) Uani 1 1 d . . .
C11 C -0.0727(4) 0.1373(2) 0.1466(2) 0.0219(9) Uani 1 1 d . . .
C12 C -0.1810(4) 0.1701(3) 0.1483(3) 0.0287(11) Uani 1 1 d . . .
H12 H -0.2129 0.2005 0.1122 0.034 Uiso 1 1 calc R . .
C13 C -0.2295(4) 0.1497(3) 0.2113(3) 0.0259(10) Uani 1 1 d . . .
H13 H -0.3021 0.1628 0.2265 0.031 Uiso 1 1 calc R . .
C14 C -0.1539(4) 0.1057(3) 0.2503(3) 0.0225(10) Uani 1 1 d . . .
C15 C -0.1720(4) 0.0693(3) 0.3161(3) 0.0256(11) Uani 1 1 d . . .
C16 C -0.0949(4) 0.0226(3) 0.3496(3) 0.0249(10) Uani 1 1 d . . .
C17 C -0.1048(4) -0.0257(3) 0.4106(3) 0.0281(11) Uani 1 1 d . . .
H17 H -0.1667 -0.0299 0.4420 0.034 Uiso 1 1 calc R . .
C18 C -0.0067(4) -0.0648(3) 0.4144(3) 0.0293(11) Uani 1 1 d . . .
H18 H 0.0117 -0.1008 0.4495 0.035 Uiso 1 1 calc R . .
C19 C 0.0616(4) -0.0416(3) 0.3568(3) 0.0245(11) Uani 1 1 d . . .
N21 N 0.1855(3) -0.0272(2) 0.2610(2) 0.0219(8) Uani 1 1 d . . .
N22 N 0.1437(3) 0.0556(2) 0.1424(2) 0.0226(8) Uani 1 1 d . . .
N23 N -0.0558(3) 0.0999(2) 0.2098(2) 0.0223(9) Uani 1 1 d . . .
N24 N 0.0079(3) 0.0122(2) 0.3208(2) 0.0236(9) Uani 1 1 d . . .
C25 C 0.4130(4) -0.0498(3) 0.1240(2) 0.0247(9) Uani 1 1 d . . .
C26 C 0.4240(4) -0.0991(3) 0.0669(3) 0.0270(10) Uani 1 1 d . . .
C27 C 0.5240(5) -0.1141(3) 0.0363(3) 0.0277(11) Uani 1 1 d . . .
C28 C 0.6186(4) -0.0788(3) 0.0603(3) 0.0276(11) Uani 1 1 d . . .
C29 C 0.6114(4) -0.0284(3) 0.1159(3) 0.0294(12) Uani 1 1 d . . .
C30 C 0.5096(4) -0.0152(3) 0.1467(3) 0.0292(12) Uani 1 1 d . . .
C31 C -0.0196(4) 0.1858(3) 0.0256(3) 0.0266(11) Uani 1 1 d . . .
C32 C 0.0427(5) 0.2490(3) 0.0134(3) 0.0326(12) Uani 1 1 d . . .
C33 C 0.0257(6) 0.2945(4) -0.0453(3) 0.0450(17) Uani 1 1 d . . .
C34 C -0.0549(6) 0.2791(4) -0.0919(3) 0.0515(19) Uani 1 1 d . . .
C35 C -0.1176(5) 0.2168(4) -0.0843(3) 0.0489(18) Uani 1 1 d . . .
C36 C -0.0996(5) 0.1698(3) -0.0243(3) 0.0386(13) Uani 1 1 d . . .
C37 C -0.2858(4) 0.0756(3) 0.3488(3) 0.0257(11) Uani 1 1 d . . .
C38 C -0.3208(4) 0.1378(3) 0.3857(3) 0.0292(11) Uani 1 1 d . . .
C39 C -0.4245(5) 0.1421(3) 0.4163(3) 0.0313(11) Uani 1 1 d . . .
C40 C -0.4969(4) 0.0837(3) 0.4126(3) 0.0350(13) Uani 1 1 d . . .
C41 C -0.4633(4) 0.0211(4) 0.3768(3) 0.0358(13) Uani 1 1 d . . .
C42 C -0.3609(5) 0.0182(3) 0.3458(3) 0.0325(12) Uani 1 1 d . . .
N43 N 0.1682(4) 0.1357(2) 0.2892(2) 0.0237(9) Uani 1 1 d . . .
C44 C 0.2707(4) 0.1524(3) 0.2687(3) 0.0381(13) Uani 1 1 d . . .
H44 H 0.3014 0.1282 0.2281 0.046 Uiso 1 1 calc R . .
C45 C 0.3346(5) 0.2043(4) 0.3050(4) 0.0455(15) Uani 1 1 d . . .
H45 H 0.4074 0.2159 0.2890 0.055 Uiso 1 1 calc R . .
C46 C 0.2904(5) 0.2382(3) 0.3639(3) 0.0374(14) Uani 1 1 d . . .
H46 H 0.3328 0.2734 0.3898 0.045 Uiso 1 1 calc R . .
C47 C 0.1838(5) 0.2212(3) 0.3856(3) 0.0332(12) Uani 1 1 d . . .
H47 H 0.1520 0.2441 0.4266 0.040 Uiso 1 1 calc R . .
C48 C 0.1245(4) 0.1700(3) 0.3464(3) 0.0270(11) Uani 1 1 d . . .
H48 H 0.0506 0.1588 0.3604 0.032 Uiso 1 1 calc R . .
N49 N 0.3870(4) -0.1745(2) 0.2572(3) 0.0339(10) Uani 1 1 d . . .
O50 O 0.4134(4) -0.2153(2) 0.3080(2) 0.0448(10) Uani 1 1 d . . .
O51 O 0.4235(5) -0.1831(3) 0.1965(2) 0.0597(14) Uani 1 1 d . . .
C52 C 0.4257(9) 0.1872(9) 0.6774(11) 0.055(5) Uani 0.71(3) 1 d P A 1
H52 H 0.3617 0.2169 0.6703 0.065 Uiso 0.71(3) 1 calc PR A 1
C53 C 0.4547(14) 0.1344(13) 0.6264(7) 0.067(5) Uani 0.71(3) 1 d P A 1
H53 H 0.4099 0.1280 0.5848 0.080 Uiso 0.71(3) 1 calc PR A 1
C54 C 0.5449(14) 0.0927(7) 0.6357(8) 0.049(4) Uani 0.71(3) 1 d P A 1
H54 H 0.5645 0.0570 0.6006 0.058 Uiso 0.71(3) 1 calc PR A 1
C55 C 0.6087(8) 0.1014(7) 0.6958(9) 0.043(4) Uani 0.71(3) 1 d P A 1
H55 H 0.6722 0.0710 0.7021 0.052 Uiso 0.71(3) 1 calc PR A 1
C56 C 0.5838(11) 0.1530(9) 0.7475(5) 0.043(3) Uani 0.71(3) 1 d P A 1
H56 H 0.6297 0.1589 0.7887 0.051 Uiso 0.71(3) 1 calc PR A 1
C57 C 0.4899(15) 0.1963(5) 0.7379(9) 0.048(5) Uani 0.71(3) 1 d P A 1
H57 H 0.4702 0.2320 0.7729 0.058 Uiso 0.71(3) 1 calc PR A 1
C52' C 0.4182(16) 0.1682(12) 0.6409(16) 0.033(6) Uiso 0.29(3) 1 d PG A 2
H52' H 0.3559 0.1841 0.6136 0.040 Uiso 0.29(3) 1 calc PR A 2
C53' C 0.444(2) 0.2029(9) 0.7053(17) 0.042(9) Uiso 0.29(3) 1 d PG A 2
H53' H 0.4001 0.2425 0.7221 0.050 Uiso 0.29(3) 1 calc PR A 2
C54' C 0.536(3) 0.1797(16) 0.7451(10) 0.035(7) Uiso 0.29(3) 1 d PG A 2
H54' H 0.5535 0.2034 0.7891 0.042 Uiso 0.29(3) 1 calc PR A 2
C55' C 0.6006(17) 0.1217(16) 0.7205(17) 0.036(8) Uiso 0.29(3) 1 d PG A 2
H55' H 0.6629 0.1058 0.7477 0.044 Uiso 0.29(3) 1 calc PR A 2
C56' C 0.574(2) 0.0871(10) 0.6561(18) 0.030(7) Uiso 0.29(3) 1 d PG A 2
H56' H 0.6187 0.0475 0.6393 0.037 Uiso 0.29(3) 1 calc PR A 2
C57' C 0.483(3) 0.1103(12) 0.6163(10) 0.044(9) Uiso 0.29(3) 1 d PG A 2
H57' H 0.4653 0.0866 0.5722 0.053 Uiso 0.29(3) 1 calc PR A 2

loop_
_atom_site_aniso_label
_atom_site_aniso_U_11
_atom_site_aniso_U_22
_atom_site_aniso_U_33
_atom_site_aniso_U_23
_atom_site_aniso_U_13
_atom_site_aniso_U_12
Ga 0.0228(2) 0.0203(2) 0.0179(2) 0.0010(2) 0.0001(2) -0.0017(2)
F1 0.0297(16) 0.049(2) 0.0403(19) -0.0199(16) -0.0024(14) -0.0055(15)
F2 0.0364(17) 0.049(2) 0.0310(17) -0.0153(15) 0.0040(14) 0.0044(15)
F3 0.0242(15) 0.0454(19) 0.0446(19) -0.0012(16) 0.0048(14) 0.0052(14)
F4 0.0286(17) 0.052(2) 0.073(3) -0.019(2) -0.0070(17) -0.0032(16)
F5 0.0352(17) 0.0388(19) 0.0473(19) -0.0214(15) -0.0090(15) 0.0027(14)
F6 0.050(2) 0.0377(19) 0.0412(19) 0.0036(16) 0.0008(16) -0.0059(16)
F7 0.105(3) 0.036(2) 0.051(2) 0.0155(17) 0.035(3) 0.016(2)
F8 0.119(4) 0.087(3) 0.0309(19) 0.022(2) 0.013(2) 0.061(3)
F9 0.064(3) 0.139(5) 0.037(2) -0.021(3) -0.025(2) 0.037(3)
F10 0.041(2) 0.081(3) 0.049(2) -0.022(2) -0.0115(18) -0.005(2)
F11 0.0353(17) 0.0334(17) 0.052(2) -0.0086(16) 0.0084(15) -0.0067(14)
F12 0.0362(19) 0.054(2) 0.055(2) -0.0109(19) 0.0126(16) 0.0066(16)
F13 0.0257(17) 0.074(2) 0.049(2) -0.0022(18) 0.0144(16) -0.0030(17)
F14 0.0359(19) 0.061(3) 0.067(3) -0.010(2) 0.0084(18) -0.0242(18)
F15 0.0357(17) 0.040(2) 0.061(2) -0.0228(18) 0.0093(16) -0.0162(15)
C1 0.030(2) 0.021(3) 0.023(2) 0.003(2) -0.006(2) -0.006(2)
C2 0.030(3) 0.023(3) 0.028(3) 0.004(2) -0.009(2) -0.004(2)
C3 0.030(3) 0.022(2) 0.028(3) -0.001(2) -0.007(2) 0.0032(19)
C4 0.024(2) 0.019(2) 0.029(3) -0.003(2) -0.0027(18) 0.0012(19)
C5 0.027(3) 0.024(3) 0.022(2) 0.000(2) -0.001(2) 0.0000(19)
C6 0.026(2) 0.024(2) 0.020(2) -0.001(2) 0.0011(19) 0.000(2)
C7 0.025(2) 0.031(3) 0.018(2) 0.001(2) 0.0046(18) 0.008(2)
C8 0.032(3) 0.029(3) 0.019(2) 0.000(2) 0.002(2) 0.002(2)
C9 0.026(2) 0.020(2) 0.019(2) 0.0018(18) -0.0009(18) 0.0003(18)
C10 0.026(2) 0.024(2) 0.020(2) 0.001(2) -0.0053(19) -0.0010(19)
C11 0.025(2) 0.021(2) 0.020(2) -0.0002(18) -0.001(2) 0.0013(19)
C12 0.027(3) 0.029(3) 0.030(3) -0.005(2) -0.004(2) 0.002(2)
C13 0.027(2) 0.021(2) 0.030(3) -0.005(2) -0.001(2) 0.0007(19)
C14 0.020(2) 0.024(2) 0.023(3) -0.002(2) -0.0014(18) -0.0039(17)
C15 0.028(2) 0.025(3) 0.024(2) -0.006(2) 0.001(2) -0.006(2)
C16 0.025(2) 0.027(2) 0.023(2) -0.001(2) 0.004(2) -0.009(2)
C17 0.030(3) 0.031(3) 0.024(2) 0.003(2) 0.004(2) -0.011(2)
C18 0.034(3) 0.030(3) 0.024(2) 0.008(2) -0.001(2) -0.004(2)
C19 0.028(3) 0.027(3) 0.019(2) 0.0029(19) -0.0046(18) -0.0082(19)
N21 0.0253(19) 0.0188(17) 0.0218(19) 0.0013(17) -0.0037(17) 0.0013(15)
N22 0.026(2) 0.023(2) 0.0184(18) 0.0034(19) 0.0017(15) 0.0052(18)
N23 0.026(2) 0.020(2) 0.0214(19) 0.0024(16) 0.0000(16) -0.0035(15)
N24 0.025(2) 0.021(2) 0.024(2) 0.0012(17) -0.0012(17) -0.0013(17)
C25 0.025(2) 0.023(2) 0.027(2) -0.002(2) -0.003(2) 0.001(2)
C26 0.026(2) 0.032(3) 0.023(2) -0.002(2) -0.004(2) -0.004(2)
C27 0.034(3) 0.029(3) 0.020(2) -0.005(2) -0.004(2) 0.002(2)
C28 0.019(2) 0.032(3) 0.031(3) 0.006(2) 0.002(2) 0.0045(19)
C29 0.017(2) 0.029(3) 0.043(3) -0.007(2) -0.007(2) 0.0007(18)
C30 0.027(3) 0.031(3) 0.029(3) -0.006(2) -0.007(2) 0.003(2)
C31 0.028(3) 0.033(3) 0.019(2) 0.001(2) 0.000(2) 0.012(2)
C32 0.042(3) 0.031(3) 0.025(3) 0.005(2) 0.011(2) 0.012(2)
C33 0.061(4) 0.037(4) 0.037(3) 0.002(3) 0.018(3) 0.025(3)
C34 0.066(5) 0.060(4) 0.028(3) 0.009(3) 0.008(3) 0.033(4)
C35 0.043(3) 0.080(5) 0.024(3) -0.010(3) -0.009(2) 0.028(3)
C36 0.036(3) 0.049(3) 0.030(3) -0.007(3) -0.009(2) 0.004(3)
C37 0.026(2) 0.031(3) 0.021(2) 0.000(2) 0.000(2) -0.007(2)
C38 0.027(3) 0.034(3) 0.026(3) -0.003(2) -0.001(2) -0.008(2)
C39 0.030(3) 0.040(3) 0.024(3) -0.007(2) 0.005(2) 0.004(3)
C40 0.019(2) 0.053(3) 0.033(3) 0.002(3) 0.004(2) -0.001(2)
C41 0.024(3) 0.049(3) 0.034(3) -0.003(3) -0.002(2) -0.018(2)
C42 0.034(3) 0.038(3) 0.026(3) -0.010(2) -0.001(2) -0.007(2)
N43 0.028(2) 0.0171(19) 0.026(2) 0.0015(17) -0.0013(17) -0.0027(16)
C44 0.027(3) 0.046(3) 0.041(3) -0.008(3) 0.008(3) -0.018(2)
C45 0.032(3) 0.051(4) 0.053(4) -0.008(3) 0.004(3) -0.015(3)
C46 0.047(3) 0.031(3) 0.034(3) -0.005(2) -0.013(3) -0.014(3)
C47 0.041(3) 0.029(3) 0.029(3) -0.004(2) -0.004(2) -0.004(2)
C48 0.032(3) 0.028(3) 0.022(2) -0.002(2) -0.002(2) 0.000(2)
N49 0.038(2) 0.027(2) 0.037(3) 0.003(2) -0.006(2) 0.0047(18)
O50 0.047(2) 0.042(2) 0.046(2) 0.0161(19) -0.010(2) 0.010(2)
O51 0.077(3) 0.055(3) 0.047(3) 0.012(2) 0.017(3) 0.037(3)
C52 0.028(5) 0.060(7) 0.076(14) 0.036(9) 0.014(7) 0.004(5)
C53 0.054(8) 0.099(13) 0.046(7) 0.025(8) 0.001(6) -0.029(11)
C54 0.053(9) 0.052(6) 0.041(7) -0.013(5) 0.014(7) -0.013(5)
C55 0.047(6) 0.033(5) 0.049(9) 0.009(6) 0.017(5) 0.007(4)
C56 0.044(6) 0.055(7) 0.029(5) 0.016(5) 0.004(4) -0.011(6)
C57 0.058(9) 0.027(4) 0.060(9) -0.004(5) 0.041(8) -0.001(5)

loop_
_atom_type_symbol
_atom_type_description
_atom_type_scat_dispersion_real
_atom_type_scat_dispersion_imag
_atom_type_scat_source
C C 0.0033 0.0016 'International Tables Vol C Tables 4.2.6.8 and 6.1.1.4'
H H 0.0000 0.0000 'International Tables Vol C Tables 4.2.6.8 and 6.1.1.4'
F F 0.0171 0.0103 'International Tables Vol C Tables 4.2.6.8 and 6.1.1.4'
N N 0.0061 0.0033 'International Tables Vol C Tables 4.2.6.8 and 6.1.1.4'
Ga Ga 0.2307 1.6083 'International Tables Vol C Tables 4.2.6.8 and 6.1.1.4'
O O 0.0106 0.0060 'International Tables Vol C Tables 4.2.6.8 and 6.1.1.4'

loop_
_geom_angle_atom_site_label_1
_geom_angle_atom_site_label_2
_geom_angle_atom_site_label_3
_geom_angle
N22 Ga N24 156.29(18)
N22 Ga N23 93.94(17)
N24 Ga N23 89.01(17)
N22 Ga N21 88.42(17)
N24 Ga N21 80.03(17)
N23 Ga N21 156.84(16)
N22 Ga N43 103.20(18)
N24 Ga N43 98.82(17)
N23 Ga N43 104.26(17)
N21 Ga N43 97.57(16)
N21 C1 C2 109.0(4)
N21 C1 C19 113.5(4)
C2 C1 C19 137.0(5)
C3 C2 C1 106.2(4)
C3 C2 H2 126.9
C1 C2 H2 126.9
C2 C3 N49 121.9(5)
C2 C3 C4 108.8(4)
N49 C3 C4 129.0(5)
N21 C4 C5 119.5(4)
N21 C4 C3 105.0(4)
C5 C4 C3 135.4(5)
C6 C5 C4 122.7(5)
C6 C5 C25 115.2(4)
C4 C5 C25 122.0(4)
C5 C6 N22 126.9(4)
C5 C6 C7 126.3(4)
N22 C6 C7 106.7(4)
C8 C7 C6 109.0(4)
C8 C7 H7 125.5
C6 C7 H7 125.5
C7 C8 C9 107.7(4)
C7 C8 H8 126.1
C9 C8 H8 126.1
N22 C9 C10 124.7(4)
N22 C9 C8 108.2(4)
C10 C9 C8 127.0(4)
C9 C10 C11 125.2(4)
C9 C10 C31 116.4(4)
C11 C10 C31 118.4(4)
N23 C11 C10 123.6(4)
N23 C11 C12 108.7(4)
C10 C11 C12 127.6(4)
C13 C12 C11 107.2(5)
C13 C12 H12 126.4
C11 C12 H12 126.4
C12 C13 C14 108.7(5)
C12 C13 H13 125.6
C14 C13 H13 125.6
N23 C14 C13 107.9(4)
N23 C14 C15 124.2(4)
C13 C14 C15 127.8(5)
C16 C15 C14 124.5(5)
C16 C15 C37 118.0(4)
C14 C15 C37 117.2(5)
N24 C16 C15 120.8(4)
N24 C16 C17 107.4(4)
C15 C16 C17 131.6(5)
C18 C17 C16 106.5(4)
C18 C17 H17 126.7
C16 C17 H17 126.7
C17 C18 C19 107.7(4)
C17 C18 H18 126.1
C19 C18 H18 126.1
N24 C19 C18 108.3(4)
N24 C19 C1 113.7(4)
C18 C19 C1 137.5(5)
C4 N21 C1 110.8(4)
C4 N21 Ga 133.8(3)
C1 N21 Ga 115.2(3)
C9 N22 C6 108.3(4)
C9 N22 Ga 124.6(3)
C6 N22 Ga 126.6(3)
C11 N23 C14 107.3(4)
C11 N23 Ga 125.0(3)
C14 N23 Ga 127.6(3)
C19 N24 C16 110.0(4)
C19 N24 Ga 117.0(3)
C16 N24 Ga 132.9(3)
C30 C25 C26 116.4(5)
C30 C25 C5 119.8(4)
C26 C25 C5 123.7(5)
F1 C26 C27 119.0(4)
F1 C26 C25 118.9(5)
C27 C26 C25 122.0(5)
F2 C27 C26 121.3(5)
F2 C27 C28 118.5(5)
C26 C27 C28 120.1(5)
F3 C28 C29 119.7(4)
F3 C28 C27 120.5(5)
C29 C28 C27 119.8(5)
F4 C29 C30 121.4(5)
F4 C29 C28 119.8(4)
C30 C29 C28 118.8(5)
F5 C30 C29 117.9(5)
F5 C30 C25 119.3(5)
C29 C30 C25 122.8(5)
C36 C31 C32 116.4(5)
C36 C31 C10 123.5(5)
C32 C31 C10 120.0(5)
F6 C32 C33 116.8(6)
F6 C32 C31 120.4(5)
C33 C32 C31 122.8(6)
C34 C33 F7 119.2(6)
C34 C33 C32 119.7(7)
F7 C33 C32 121.1(7)
C33 C34 F8 120.4(7)
C33 C34 C35 120.6(6)
F8 C34 C35 118.9(7)
F9 C35 C34 121.8(6)
F9 C35 C36 118.5(7)
C34 C35 C36 119.6(6)
F10 C36 C31 119.5(5)
F10 C36 C35 119.7(5)
C31 C36 C35 120.7(6)
C42 C37 C38 115.9(5)
C42 C37 C15 121.5(5)
C38 C37 C15 122.5(4)
F11 C38 C39 118.2(5)
F11 C38 C37 120.0(5)
C39 C38 C37 121.8(5)
F12 C39 C38 120.4(5)
F12 C39 C40 119.0(5)
C38 C39 C40 120.6(5)
F13 C40 C39 121.5(5)
F13 C40 C41 120.1(5)
C39 C40 C41 118.4(5)
F14 C41 C42 120.5(6)
F14 C41 C40 119.4(5)
C42 C41 C40 120.1(5)
F15 C42 C41 117.5(5)
F15 C42 C37 119.4(5)
C41 C42 C37 123.1(5)
C44 N43 C48 119.0(5)
C44 N43 Ga 120.1(4)
C48 N43 Ga 120.7(3)
N43 C44 C45 122.1(6)
N43 C44 H44 119.0
C45 C44 H44 119.0
C46 C45 C44 118.7(6)
C46 C45 H45 120.7
C44 C45 H45 120.7
C45 C46 C47 119.6(5)
C45 C46 H46 120.2
C47 C46 H46 120.2
C46 C47 C48 118.6(5)
C46 C47 H47 120.7
C48 C47 H47 120.7
N43 C48 C47 122.0(5)
N43 C48 H48 119.0
C47 C48 H48 119.0
O51 N49 O50 122.2(5)
O51 N49 C3 120.2(4)
O50 N49 C3 117.5(5)
C57 C52 C53 119.9(10)
C57 C52 H52 120.1
C53 C52 H52 120.1
C54 C53 C52 120.5(11)
C54 C53 H53 119.7
C52 C53 H53 119.8
C53 C54 C55 119.8(11)
C53 C54 H54 120.1
C55 C54 H54 120.1
C54 C55 C56 121.9(9)
C54 C55 H55 119.0
C56 C55 H55 119.1
C55 C56 C57 118.2(9)
C55 C56 H56 120.9
C57 C56 H56 120.9
C52 C57 C56 119.7(9)
C52 C57 H57 120.2
C56 C57 H57 120.2
C53' C52' C57' 120.0
C53' C52' H52' 120.0
C57' C52' H52' 120.0
C52' C53' C54' 120.0
C52' C53' H53' 120.0
C54' C53' H53' 120.0
C55' C54' C53' 120.0
C55' C54' H54' 120.0
C53' C54' H54' 120.0
C56' C55' C54' 120.0
C56' C55' H55' 120.0
C54' C55' H55' 120.0
C55' C56' C57' 120.0
C55' C56' H56' 120.0
C57' C56' H56' 120.0
C56' C57' C52' 120.0
C56' C57' H57' 120.0
C52' C57' H57' 120.0

loop_
_geom_bond_atom_site_label_1
_geom_bond_atom_site_label_2
_geom_bond_distance
Ga N22 1.926(4)
Ga N24 1.938(4)
Ga N23 1.942(4)
Ga N21 1.972(4)
Ga N43 2.039(4)
F1 C26 1.340(6)
F2 C27 1.342(6)
F3 C28 1.350(6)
F4 C29 1.324(6)
F5 C30 1.343(6)
F6 C32 1.332(7)
F7 C33 1.347(8)
F8 C34 1.344(7)
F9 C35 1.346(7)
F10 C36 1.335(7)
F11 C38 1.336(6)
F12 C39 1.348(6)
F13 C40 1.338(6)
F14 C41 1.346(6)
F15 C42 1.352(7)
C1 N21 1.372(6)
C1 C2 1.394(7)
C1 C19 1.424(7)
C2 C3 1.389(7)
C2 H2 0.9500
C3 N49 1.418(6)
C3 C4 1.452(7)
C4 N21 1.358(6)
C4 C5 1.427(7)
C5 C6 1.402(7)
C5 C25 1.483(7)
C6 N22 1.404(6)
C6 C7 1.440(7)
C7 C8 1.341(7)
C7 H7 0.9500
C8 C9 1.444(7)
C8 H8 0.9500
C9 N22 1.372(6)
C9 C10 1.403(7)
C10 C11 1.414(7)
C10 C31 1.495(7)
C11 N23 1.373(6)
C11 C12 1.435(7)
C12 C13 1.359(7)
C12 H12 0.9500
C13 C14 1.414(7)
C13 H13 0.9500
C14 N23 1.404(6)
C14 C15 1.408(7)
C15 C16 1.404(7)
C15 C37 1.503(7)
C16 N24 1.362(6)
C16 C17 1.441(7)
C17 C18 1.381(7)
C17 H17 0.9500
C18 C19 1.414(7)
C18 H18 0.9500
C19 N24 1.351(6)
C25 C30 1.388(7)
C25 C26 1.396(7)
C26 C27 1.360(8)
C27 C28 1.382(7)
C28 C29 1.386(8)
C29 C30 1.374(7)
C31 C36 1.369(7)
C31 C32 1.391(8)
C32 C33 1.386(8)
C33 C34 1.330(10)
C34 C35 1.371(10)
C35 C36 1.422(9)
C37 C42 1.382(7)
C37 C38 1.390(7)
C38 C39 1.374(8)
C39 C40 1.378(8)
C40 C41 1.380(8)
C41 C42 1.362(8)
N43 C44 1.326(6)
N43 C48 1.341(6)
C44 C45 1.392(8)
C44 H44 0.9500
C45 C46 1.366(9)
C45 H45 0.9500
C46 C47 1.380(8)
C46 H46 0.9500
C47 C48 1.381(7)
C47 H47 0.9500
C48 H48 0.9500
N49 O51 1.221(6)
N49 O50 1.242(6)
C52 C57 1.37(2)
C52 C53 1.39(2)
C52 H52 0.9500
C53 C54 1.34(2)
C53 H53 0.9500
C54 C55 1.365(17)
C54 H54 0.9500
C55 C56 1.378(15)
C55 H55 0.9500
C56 C57 1.390(15)
C56 H56 0.9500
C57 H57 0.9500
C52' C53' 1.3900
C52' C57' 1.3900
C52' H52' 0.9500
C53' C54' 1.3900
C53' H53' 0.9500
C54' C55' 1.3900
C54' H54' 0.9500
C55' C56' 1.3900
C55' H55' 0.9500
C56' C57' 1.3900
C56' H56' 0.9500
C57' H57' 0.9500
